data_4338024
loop_
_publ_author_name
'Cummins, Christopher C.'
'Huang, Chao'
'Miller, Tabitha J.'
'Reintinger, Markus W.'
'Stauber, Julia M.'
'Tannou, Isabelle'
'Tofan, Daniel'
'Toubaei, Abouzar'
'Velian, Alexandra'
'Wu, Gang'

_publ_section_title
;
 The Stannylphosphide Anion Reagent Sodium Bis(triphenylstannyl)
 Phosphide: Synthesis, Structural Characterization, and Reactions with
 Indium, Tin, and Gold Electrophiles.
;
_journal_issue 7
_journal_name_full 'Inorganic chemistry'
_journal_page_first 3678
_journal_paper_doi 10.1021/ic403178j
_journal_volume 53
_journal_year 2014
_chemical_formula_sum 'C47.5 H54 In N2 P S2 Sn2'
_chemical_formula_weight 1100.22
_chemical_name_systematic
; 
 ? 
;
_space_group_IT_number 14
_symmetry_cell_setting monoclinic
_symmetry_space_group_name_Hall '-P 2ybc'
_symmetry_space_group_name_H-M 'P 1 21/c 1'
_atom_sites_solution_hydrogens geom
_atom_sites_solution_primary direct
_atom_sites_solution_secondary difmap
_audit_creation_method SHELXL-97
_cell_angle_alpha 90.00
_cell_angle_beta 102.076(2)
_cell_angle_gamma 90.00
_cell_formula_units_Z 4
_cell_length_a 9.5384(9)
_cell_length_b 22.752(2)
_cell_length_c 21.878(2)
_cell_measurement_reflns_used 9652
_cell_measurement_temperature 100(2)
_cell_measurement_theta_max 30.48
_cell_measurement_theta_min 3.34
_cell_volume 4642.8(7)
_computing_cell_refinement 'SAINT 7.46A (Bruker-AXS, 2011)'
_computing_data_collection 'APEX2 v2011.4.0 (Bruker-AXS, 2011)'
_computing_data_reduction 'SAINT 7.46A (Bruker-AXS, 2011)'
_computing_molecular_graphics 'Bruker SHELXTL'
_computing_publication_material 'Bruker SHELXTL'
_computing_structure_refinement 'SHELXL-97 (Sheldrick, 2008)'
_computing_structure_solution 'SHELXS-97 (Sheldrick, 2008)'
_diffrn_ambient_temperature 100(2)
_diffrn_detector_area_resol_mean 8.3
_diffrn_measured_fraction_theta_full 0.995
_diffrn_measured_fraction_theta_max 0.995
_diffrn_measurement_device_type 'Bruker Smart APEX2 CCD'
_diffrn_measurement_method '\f and \w scans'
_diffrn_radiation_monochromator graphite
_diffrn_radiation_source 'fine-focus sealed tube'
_diffrn_radiation_type MoK\a
_diffrn_radiation_wavelength 0.71073
_diffrn_reflns_av_R_equivalents 0.0682
_diffrn_reflns_av_sigmaI/netI 0.0285
_diffrn_reflns_limit_h_max 13
_diffrn_reflns_limit_h_min -12
_diffrn_reflns_limit_k_max 31
_diffrn_reflns_limit_k_min -32
_diffrn_reflns_limit_l_max 31
_diffrn_reflns_limit_l_min -31
_diffrn_reflns_number 202904
_diffrn_reflns_theta_full 30.52
_diffrn_reflns_theta_max 30.52
_diffrn_reflns_theta_min 2.73
_exptl_absorpt_coefficient_mu 1.718
_exptl_absorpt_correction_T_max 0.7461
_exptl_absorpt_correction_T_min 0.6813
_exptl_absorpt_correction_type multi-scan
_exptl_absorpt_process_details 'SADABS (Sheldrick, 2009)'
_exptl_crystal_colour colourless
_exptl_crystal_density_diffrn 1.574
_exptl_crystal_density_method 'not measured'
_exptl_crystal_description needle
_exptl_crystal_F_000 2196
_exptl_crystal_size_max 0.05
_exptl_crystal_size_mid 0.03
_exptl_crystal_size_min 0.03
_refine_diff_density_max 1.263
_refine_diff_density_min -0.884
_refine_diff_density_rms 0.133
_refine_ls_extinction_method none
_refine_ls_goodness_of_fit_ref 1.090
_refine_ls_hydrogen_treatment mixed
_refine_ls_matrix_type full
_refine_ls_number_parameters 725
_refine_ls_number_reflns 14145
_refine_ls_number_restraints 1234
_refine_ls_restrained_S_all 1.057
_refine_ls_R_factor_all 0.0538
_refine_ls_R_factor_gt 0.0365
_refine_ls_shift/su_max 0.002
_refine_ls_shift/su_mean 0.000
_refine_ls_structure_factor_coef Fsqd
_refine_ls_weighting_details 'calc w=1/[\s^2^(Fo^2^)+(0.0001P)^2^+17.6228P] where P=(Fo^2^+2Fc^2^)/3'
_refine_ls_weighting_scheme calc
_refine_ls_wR_factor_gt 0.0646
_refine_ls_wR_factor_ref 0.0737
_reflns_number_gt 11414
_reflns_number_total 14145
_reflns_threshold_expression >2sigma(I)
_cod_data_source_file ic403178j_si_004.cif
_cod_data_source_block final
_cod_depositor_comments
;
The following automatic conversions were performed:

'_symmetry_cell_setting' value 'Monoclinic' changed to 'monoclinic'
according to
/usr/data/users/saulius/automatic-downloads/rss-feeds/ACS/lib/dictionaries/cif_core.dic
dictionary named 'cif_core.dic' version 2.4.2 from 2011-04-26.

Automatic conversion script
Id: cif_fix_values 2281 2013-09-26 08:29:07Z andrius 

 Adding full bibliography for 4338021--4338024.cif.
;
_cod_original_cell_volume 4642.8(8)
_cod_original_sg_symbol_H-M P2(1)/c
_cod_original_formula_sum 'C47.50 H54 In N2 P S2 Sn2'
_cod_database_code 4338024

loop_
_symmetry_equiv_pos_as_xyz
'x, y, z'
'-x, y+1/2, -z+1/2'
'-x, -y, -z'
'x, -y-1/2, z-1/2'

loop_
_atom_site_label
_atom_site_type_symbol
_atom_site_fract_x
_atom_site_fract_y
_atom_site_fract_z
_atom_site_U_iso_or_equiv
_atom_site_adp_type
_atom_site_occupancy
_atom_site_symmetry_multiplicity
_atom_site_calc_flag
_atom_site_refinement_flags
_atom_site_disorder_assembly
_atom_site_disorder_group
In In 0.69913(2) 0.162402(10) 0.445929(10) 0.02175(5) Uani 1 1 d U . .
Sn2 Sn 0.44478(2) 0.237318(9) 0.297543(10) 0.01876(4) Uani 1 1 d U . .
P1 P 0.48007(8) 0.14427(3) 0.35905(4) 0.01881(14) Uani 1 1 d U A .
Sn1 Sn 0.48930(2) 0.067387(9) 0.278451(9) 0.01710(4) Uani 1 1 d U . .
C11 C 0.6167(3) 0.27516(13) 0.26161(14) 0.0204(6) Uani 1 1 d U A .
C12 C 0.7057(4) 0.24248(14) 0.23172(15) 0.0258(6) Uani 1 1 d U . .
H12 H 0.6873 0.2018 0.2244 0.031 Uiso 1 1 calc R A .
C13 C 0.8213(4) 0.26830(17) 0.21236(17) 0.0336(8) Uani 1 1 d U A .
H13 H 0.8828 0.2449 0.1934 0.040 Uiso 1 1 calc R . .
C14 C 0.8468(4) 0.32765(18) 0.22065(18) 0.0347(8) Uani 1 1 d U . .
H14 H 0.9268 0.3451 0.2081 0.042 Uiso 1 1 calc R A .
C15 C 0.7559(4) 0.36162(18) 0.2471(2) 0.0405(9) Uani 1 1 d U A .
H15 H 0.7701 0.4029 0.2508 0.049 Uiso 1 1 calc R . .
C16 C 0.6434(4) 0.33572(15) 0.26849(19) 0.0334(8) Uani 1 1 d U . .
H16 H 0.5835 0.3594 0.2881 0.040 Uiso 1 1 calc R A .
C31 C 0.2715(3) 0.21822(13) 0.22019(14) 0.0200(5) Uani 1 1 d U A .
C32 C 0.2555(4) 0.24803(14) 0.16325(15) 0.0264(6) Uani 1 1 d U . .
H32 H 0.3216 0.2781 0.1586 0.032 Uiso 1 1 calc R A .
C33 C 0.1445(4) 0.23438(17) 0.11346(17) 0.0344(8) Uani 1 1 d U A .
H33 H 0.1339 0.2556 0.0754 0.041 Uiso 1 1 calc R . .
C34 C 0.0490(4) 0.18987(17) 0.11911(18) 0.0361(8) Uani 1 1 d U . .
H34 H -0.0258 0.1800 0.0847 0.043 Uiso 1 1 calc R A .
C35 C 0.0627(4) 0.15981(16) 0.17517(18) 0.0324(7) Uani 1 1 d U A .
H35 H -0.0029 0.1294 0.1794 0.039 Uiso 1 1 calc R . .
C36 C 0.1728(3) 0.17439(14) 0.22519(16) 0.0244(6) Uani 1 1 d U . .
H36 H 0.1808 0.1540 0.2637 0.029 Uiso 1 1 calc R A .
C41 C 0.6297(3) -0.00302(13) 0.31714(14) 0.0202(5) Uani 1 1 d U A .
C42 C 0.6558(3) -0.05011(14) 0.27983(15) 0.0245(6) Uani 1 1 d U . .
H42 H 0.6102 -0.0511 0.2369 0.029 Uiso 1 1 calc R A .
C43 C 0.7475(4) -0.09531(15) 0.30493(17) 0.0288(7) Uani 1 1 d U A .
H43 H 0.7633 -0.1273 0.2793 0.035 Uiso 1 1 calc R . .
C44 C 0.8161(4) -0.09394(15) 0.36733(17) 0.0304(7) Uani 1 1 d U . .
H44 H 0.8802 -0.1246 0.3842 0.037 Uiso 1 1 calc R A .
C45 C 0.7916(4) -0.04807(15) 0.40500(18) 0.0338(8) Uani 1 1 d U A .
H45 H 0.8385 -0.0471 0.4478 0.041 Uiso 1 1 calc R . .
C46 C 0.6974(4) -0.00314(14) 0.37982(16) 0.0273(7) Uani 1 1 d U . .
H46 H 0.6793 0.0280 0.4061 0.033 Uiso 1 1 calc R A .
C51 C 0.5423(3) 0.08984(13) 0.19044(13) 0.0180(5) Uani 1 1 d U A .
C52 C 0.6764(3) 0.07440(14) 0.17884(14) 0.0214(6) Uani 1 1 d U . .
H52 H 0.7444 0.0553 0.2106 0.026 Uiso 1 1 calc R A .
C53 C 0.7115(3) 0.08654(15) 0.12162(16) 0.0265(6) Uani 1 1 d U A .
H53 H 0.8026 0.0754 0.1143 0.032 Uiso 1 1 calc R . .
C54 C 0.6140(4) 0.11488(16) 0.07527(16) 0.0301(7) Uani 1 1 d U . .
H54 H 0.6386 0.1239 0.0364 0.036 Uiso 1 1 calc R A .
C55 C 0.4802(4) 0.13000(17) 0.08578(16) 0.0316(7) Uani 1 1 d U A .
H55 H 0.4128 0.1491 0.0539 0.038 Uiso 1 1 calc R . .
C56 C 0.4440(3) 0.11736(14) 0.14265(15) 0.0233(6) Uani 1 1 d U . .
H56 H 0.3517 0.1275 0.1491 0.028 Uiso 1 1 calc R A .
C61 C 0.2761(3) 0.03198(12) 0.25752(15) 0.0198(5) Uani 1 1 d U A .
C62 C 0.2015(4) 0.02219(14) 0.30488(17) 0.0270(7) Uani 1 1 d U . .
H62 H 0.2446 0.0321 0.3468 0.032 Uiso 1 1 calc R A .
C63 C 0.0641(4) -0.00196(15) 0.29140(19) 0.0337(8) Uani 1 1 d U A .
H63 H 0.0151 -0.0092 0.3242 0.040 Uiso 1 1 calc R . .
C64 C -0.0008(3) -0.01539(14) 0.23078(19) 0.0304(7) Uani 1 1 d U . .
H64 H -0.0949 -0.0314 0.2218 0.037 Uiso 1 1 calc R A .
C65 C 0.0711(3) -0.00562(15) 0.18271(18) 0.0300(7) Uani 1 1 d U A .
H65 H 0.0266 -0.0148 0.1408 0.036 Uiso 1 1 calc R . .
C66 C 0.2090(3) 0.01779(14) 0.19642(16) 0.0252(6) Uani 1 1 d U . .
H66 H 0.2583 0.0242 0.1635 0.030 Uiso 1 1 calc R A .
S1 S 0.7815(6) 0.0846(2) 0.5234(2) 0.0312(10) Uani 0.783(17) 1 d PDU A 1
C104 C 0.6345(10) 0.0855(3) 0.5666(3) 0.0443(16) Uani 0.783(17) 1 d PDU A 1
H10A H 0.6040 0.0445 0.5715 0.053 Uiso 0.783(17) 1 calc PR A 1
H10B H 0.6723 0.1013 0.6090 0.053 Uiso 0.783(17) 1 calc PR A 1
C103 C 0.4990(8) 0.1224(3) 0.5356(4) 0.0390(14) Uani 0.783(17) 1 d PDU A 1
H10C H 0.4469 0.1020 0.4976 0.047 Uiso 0.783(17) 1 calc PR A 1
H10D H 0.4336 0.1259 0.5651 0.047 Uiso 0.783(17) 1 calc PR A 1
N1 N 0.5414(6) 0.1803(2) 0.5192(3) 0.0284(9) Uani 0.783(17) 1 d PDU A 1
C101 C 0.4126(9) 0.2147(4) 0.4921(4) 0.0422(13) Uani 0.783(17) 1 d PDU A 1
H10E H 0.3553 0.1932 0.4567 0.063 Uiso 0.783(17) 1 calc PR A 1
H10F H 0.4413 0.2527 0.4776 0.063 Uiso 0.783(17) 1 calc PR A 1
H10G H 0.3555 0.2211 0.5239 0.063 Uiso 0.783(17) 1 calc PR A 1
C102 C 0.6214(8) 0.2143(4) 0.5740(3) 0.0388(14) Uani 0.783(17) 1 d PDU A 1
H10H H 0.5635 0.2168 0.6060 0.058 Uiso 0.783(17) 1 calc PR A 1
H10I H 0.6413 0.2539 0.5606 0.058 Uiso 0.783(17) 1 calc PR A 1
H10J H 0.7120 0.1943 0.5914 0.058 Uiso 0.783(17) 1 calc PR A 1
S11 S 0.821(3) 0.0847(15) 0.5175(14) 0.031(3) Uani 0.092(6) 1 d PDU A 2
C114 C 0.707(4) 0.0955(17) 0.5753(14) 0.033(4) Uani 0.092(6) 1 d PDU A 2
H11A H 0.6957 0.0575 0.5957 0.040 Uiso 0.092(6) 1 calc PR A 2
H11B H 0.7553 0.1232 0.6080 0.040 Uiso 0.092(6) 1 calc PR A 2
C113 C 0.554(3) 0.1206(13) 0.544(2) 0.037(3) Uani 0.092(6) 1 d PDU A 2
H11C H 0.5071 0.0957 0.5083 0.045 Uiso 0.092(6) 1 calc PR A 2
H11D H 0.4910 0.1227 0.5745 0.045 Uiso 0.092(6) 1 calc PR A 2
N11 N 0.583(3) 0.1798(12) 0.5222(14) 0.0284(9) Uani 0.092(6) 1 d PDU A 2
C111 C 0.476(4) 0.2254(16) 0.516(2) 0.0422(13) Uani 0.092(6) 1 d PDU A 2
H11E H 0.3927 0.2144 0.4841 0.063 Uiso 0.092(6) 1 calc PR A 2
H11F H 0.5165 0.2623 0.5043 0.063 Uiso 0.092(6) 1 calc PR A 2
H11G H 0.4473 0.2307 0.5563 0.063 Uiso 0.092(6) 1 calc PR A 2
C112 C 0.706(4) 0.2001(18) 0.5733(16) 0.0388(14) Uani 0.092(6) 1 d PDU A 2
H11H H 0.6737 0.2019 0.6130 0.058 Uiso 0.092(6) 1 calc PR A 2
H11I H 0.7370 0.2392 0.5630 0.058 Uiso 0.092(6) 1 calc PR A 2
H11J H 0.7855 0.1724 0.5770 0.058 Uiso 0.092(6) 1 calc PR A 2
S12 S 0.748(3) 0.0812(16) 0.5226(18) 0.034(4) Uani 0.124(17) 1 d PDU A 3
C124 C 0.587(4) 0.0869(18) 0.5568(18) 0.036(4) Uani 0.124(17) 1 d PDU A 3
H12A H 0.5537 0.0469 0.5640 0.044 Uiso 0.124(17) 1 calc PR A 3
H12B H 0.6140 0.1067 0.5979 0.044 Uiso 0.124(17) 1 calc PR A 3
C123 C 0.459(3) 0.1222(13) 0.5142(18) 0.034(3) Uani 0.124(17) 1 d PDU A 3
H12C H 0.4341 0.1052 0.4716 0.041 Uiso 0.124(17) 1 calc PR A 3
H12D H 0.3729 0.1218 0.5327 0.041 Uiso 0.124(17) 1 calc PR A 3
N12 N 0.515(4) 0.1826(13) 0.5124(16) 0.0284(9) Uani 0.124(17) 1 d PDU A 3
C121 C 0.403(6) 0.227(2) 0.494(3) 0.0422(13) Uani 0.124(17) 1 d PDU A 3
H12E H 0.3322 0.2119 0.4578 0.063 Uiso 0.124(17) 1 calc PR A 3
H12F H 0.4453 0.2631 0.4821 0.063 Uiso 0.124(17) 1 calc PR A 3
H12G H 0.3557 0.2342 0.5286 0.063 Uiso 0.124(17) 1 calc PR A 3
C122 C 0.597(5) 0.197(2) 0.5765(17) 0.0388(14) Uani 0.124(17) 1 d PDU A 3
H12H H 0.5303 0.1994 0.6049 0.058 Uiso 0.124(17) 1 calc PR A 3
H12I H 0.6468 0.2342 0.5759 0.058 Uiso 0.124(17) 1 calc PR A 3
H12J H 0.6669 0.1655 0.5908 0.058 Uiso 0.124(17) 1 calc PR A 3
S2 S 0.7803(8) 0.2665(3) 0.4565(5) 0.0273(9) Uani 0.707(8) 1 d PDU A 1
C204 C 0.9110(6) 0.2601(2) 0.4069(3) 0.0331(12) Uani 0.707(8) 1 d PDU A 1
H20A H 0.8600 0.2590 0.3626 0.040 Uiso 0.707(8) 1 calc PR A 1
H20B H 0.9735 0.2953 0.4128 0.040 Uiso 0.707(8) 1 calc PR A 1
C203 C 1.0043(5) 0.2050(2) 0.4214(3) 0.0323(12) Uani 0.707(8) 1 d PDU A 1
H20C H 1.0797 0.2061 0.3964 0.039 Uiso 0.707(8) 1 calc PR A 1
H20D H 1.0525 0.2056 0.4661 0.039 Uiso 0.707(8) 1 calc PR A 1
N2 N 0.9230(8) 0.1495(3) 0.4080(3) 0.0256(12) Uani 0.707(8) 1 d PDU A 1
C201 C 1.0152(11) 0.1006(3) 0.4381(5) 0.0417(17) Uani 0.707(8) 1 d PDU A 1
H20E H 1.1030 0.0993 0.4215 0.063 Uiso 0.707(8) 1 calc PR A 1
H20F H 0.9635 0.0634 0.4292 0.063 Uiso 0.707(8) 1 calc PR A 1
H20G H 1.0402 0.1070 0.4834 0.063 Uiso 0.707(8) 1 calc PR A 1
C202 C 0.8880(15) 0.1378(4) 0.3400(4) 0.0281(15) Uani 0.707(8) 1 d PDU A 1
H20H H 0.8276 0.1696 0.3186 0.042 Uiso 0.707(8) 1 calc PR A 1
H20I H 0.8365 0.1004 0.3320 0.042 Uiso 0.707(8) 1 calc PR A 1
H20J H 0.9768 0.1357 0.3242 0.042 Uiso 0.707(8) 1 calc PR A 1
S21 S 0.785(2) 0.2599(9) 0.4631(12) 0.033(3) Uani 0.293(8) 1 d PDU A 2
C214 C 0.9560(15) 0.2566(7) 0.4383(7) 0.044(3) Uani 0.293(8) 1 d PDU A 2
H21A H 0.9830 0.2967 0.4274 0.053 Uiso 0.293(8) 1 calc PR A 2
H21B H 1.0311 0.2424 0.4735 0.053 Uiso 0.293(8) 1 calc PR A 2
C213 C 0.9506(14) 0.2159(5) 0.3816(6) 0.035(2) Uani 0.293(8) 1 d PDU A 2
H21C H 0.8807 0.2319 0.3455 0.042 Uiso 0.293(8) 1 calc PR A 2
H21D H 1.0459 0.2156 0.3704 0.042 Uiso 0.293(8) 1 calc PR A 2
N21 N 0.9097(19) 0.1548(6) 0.3932(8) 0.026(3) Uani 0.293(8) 1 d PDU A 2
C211 C 1.027(2) 0.1239(10) 0.4340(12) 0.052(5) Uani 0.293(8) 1 d PDU A 2
H21E H 0.9944 0.0850 0.4443 0.078 Uiso 0.293(8) 1 calc PR A 2
H21F H 1.0593 0.1465 0.4725 0.078 Uiso 0.293(8) 1 calc PR A 2
H21G H 1.1072 0.1193 0.4126 0.078 Uiso 0.293(8) 1 calc PR A 2
C212 C 0.875(4) 0.1244(10) 0.3319(10) 0.030(3) Uani 0.293(8) 1 d PDU A 2
H21H H 0.7891 0.1423 0.3060 0.045 Uiso 0.293(8) 1 calc PR A 2
H21I H 0.8564 0.0827 0.3384 0.045 Uiso 0.293(8) 1 calc PR A 2
H21J H 0.9554 0.1281 0.3109 0.045 Uiso 0.293(8) 1 calc PR A 2
C21 C 0.375(3) 0.3095(11) 0.3471(13) 0.021(3) Uani 0.44(5) 1 d PDU A 1
C22 C 0.228(3) 0.3175(11) 0.3390(12) 0.025(3) Uani 0.44(5) 1 d PDU A 1
H22 H 0.1644 0.2899 0.3152 0.030 Uiso 0.44(5) 1 calc PR A 1
C23 C 0.173(2) 0.3659(10) 0.3655(12) 0.027(2) Uani 0.44(5) 1 d PGDU A 1
H23 H 0.0719 0.3706 0.3601 0.032 Uiso 0.44(5) 1 calc PR A 1
C24 C 0.262(3) 0.4066(9) 0.3991(11) 0.026(3) Uani 0.44(5) 1 d PDU A 1
H24 H 0.2239 0.4401 0.4155 0.032 Uiso 0.44(5) 1 calc PR A 1
C25 C 0.409(2) 0.3989(9) 0.4092(9) 0.027(3) Uani 0.44(5) 1 d PDU A 1
H25 H 0.4720 0.4266 0.4335 0.033 Uiso 0.44(5) 1 calc PR A 1
C26 C 0.465(2) 0.3506(9) 0.3838(11) 0.025(3) Uani 0.44(5) 1 d PDU A 1
H26 H 0.5657 0.3451 0.3915 0.030 Uiso 0.44(5) 1 calc PR A 1
C21A C 0.3514(19) 0.3045(9) 0.3465(9) 0.019(2) Uani 0.56(5) 1 d PDU A 2
C22A C 0.2035(18) 0.3147(8) 0.3302(9) 0.0215(19) Uani 0.56(5) 1 d PDU A 2
H22A H 0.1444 0.2889 0.3018 0.026 Uiso 0.56(5) 1 calc PR A 2
C23A C 0.1417(18) 0.3621(8) 0.3552(9) 0.027(2) Uani 0.56(5) 1 d PDU A 2
H23A H 0.0413 0.3686 0.3436 0.032 Uiso 0.56(5) 1 calc PR A 2
C24A C 0.226(2) 0.3994(8) 0.3965(9) 0.030(3) Uani 0.56(5) 1 d PDU A 2
H24A H 0.1840 0.4314 0.4139 0.036 Uiso 0.56(5) 1 calc PR A 2
C25A C 0.373(2) 0.3905(8) 0.4129(7) 0.030(2) Uani 0.56(5) 1 d PDU A 2
H25A H 0.4304 0.4170 0.4410 0.036 Uiso 0.56(5) 1 calc PR A 2
C26A C 0.4361(18) 0.3433(8) 0.3887(9) 0.027(2) Uani 0.56(5) 1 d PDU A 2
H26A H 0.5367 0.3373 0.4007 0.032 Uiso 0.56(5) 1 calc PR A 2
C7S C 0.2946(11) 0.5152(5) 0.5420(5) 0.060(3) Uani 0.50 1 d PDU B -1
H7S1 H 0.3380 0.4791 0.5620 0.090 Uiso 0.50 1 calc PR B -1
H7S2 H 0.3083 0.5472 0.5727 0.090 Uiso 0.50 1 calc PR B -1
H7S3 H 0.3402 0.5256 0.5073 0.090 Uiso 0.50 1 calc PR B -1
C1S C 0.139(2) 0.5056(8) 0.5178(10) 0.042(3) Uani 0.50 1 d PDU B -1
C2S C 0.073(3) 0.4506(10) 0.5165(9) 0.054(4) Uani 0.50 1 d PDU B -1
H2S H 0.1320 0.4179 0.5319 0.065 Uiso 0.50 1 calc PR B -1
C3S C -0.073(3) 0.4404(11) 0.4941(11) 0.069(6) Uani 0.50 1 d PDU B -1
H3S H -0.1126 0.4022 0.4944 0.083 Uiso 0.50 1 calc PR B -1
C4S C -0.157(3) 0.4887(11) 0.4714(12) 0.064(6) Uani 0.50 1 d PDU B -1
H4S H -0.2561 0.4839 0.4538 0.077 Uiso 0.50 1 calc PR B -1
C5S C -0.095(2) 0.5442(11) 0.4748(10) 0.048(4) Uani 0.50 1 d PDU B -1
H5S H -0.1537 0.5770 0.4603 0.058 Uiso 0.50 1 calc PR B -1
C6S C 0.0507(19) 0.5537(9) 0.4986(9) 0.043(3) Uani 0.50 1 d PDU B -1
H6S H 0.0891 0.5924 0.5017 0.052 Uiso 0.50 1 calc PR B -1

loop_
_atom_site_aniso_label
_atom_site_aniso_U_11
_atom_site_aniso_U_22
_atom_site_aniso_U_33
_atom_site_aniso_U_23
_atom_site_aniso_U_13
_atom_site_aniso_U_12
In 0.02097(9) 0.02582(11) 0.01680(10) 0.00091(8) 0.00015(7) 0.00111(8)
Sn2 0.01933(9) 0.01744(9) 0.01852(9) -0.00050(7) 0.00174(7) 0.00197(7)
P1 0.0189(3) 0.0204(4) 0.0163(3) 0.0003(3) 0.0018(3) 0.0011(3)
Sn1 0.01713(8) 0.01666(9) 0.01705(9) 0.00140(7) 0.00249(7) 0.00028(7)
C11 0.0202(13) 0.0192(14) 0.0206(14) 0.0003(11) 0.0014(10) 0.0004(10)
C12 0.0351(16) 0.0166(14) 0.0260(16) 0.0044(12) 0.0074(13) 0.0052(12)
C13 0.0355(18) 0.0358(19) 0.0319(19) 0.0085(15) 0.0124(14) 0.0123(15)
C14 0.0225(15) 0.043(2) 0.038(2) 0.0087(16) 0.0033(13) -0.0050(14)
C15 0.038(2) 0.0297(19) 0.053(3) -0.0033(17) 0.0090(17) -0.0118(15)
C16 0.0328(17) 0.0214(16) 0.048(2) -0.0083(15) 0.0124(15) -0.0030(13)
C31 0.0220(13) 0.0191(14) 0.0178(13) -0.0019(11) 0.0018(10) 0.0026(10)
C32 0.0328(16) 0.0230(16) 0.0223(15) 0.0020(12) 0.0032(12) 0.0016(12)
C33 0.0427(19) 0.0346(19) 0.0223(16) 0.0005(14) -0.0016(14) 0.0099(15)
C34 0.0316(17) 0.036(2) 0.0326(19) -0.0102(15) -0.0116(14) 0.0081(14)
C35 0.0233(15) 0.0269(17) 0.043(2) -0.0046(15) -0.0033(13) 0.0034(12)
C36 0.0221(13) 0.0236(15) 0.0264(16) 0.0004(12) 0.0026(11) 0.0042(11)
C41 0.0232(13) 0.0167(13) 0.0207(14) 0.0020(11) 0.0049(11) -0.0007(10)
C42 0.0276(15) 0.0215(15) 0.0231(15) -0.0006(12) 0.0026(12) 0.0014(11)
C43 0.0361(17) 0.0199(15) 0.0323(18) -0.0001(13) 0.0113(14) 0.0039(13)
C44 0.0311(16) 0.0215(16) 0.0378(19) 0.0083(14) 0.0050(14) 0.0053(13)
C45 0.044(2) 0.0228(16) 0.0291(18) 0.0065(14) -0.0041(15) 0.0058(14)
C46 0.0369(17) 0.0195(15) 0.0229(15) 0.0003(12) 0.0001(13) 0.0013(12)
C51 0.0204(12) 0.0163(13) 0.0171(13) -0.0023(10) 0.0034(10) -0.0020(10)
C52 0.0194(13) 0.0232(15) 0.0205(14) -0.0015(12) 0.0015(10) -0.0011(11)
C53 0.0201(13) 0.0305(17) 0.0304(17) -0.0012(13) 0.0091(12) -0.0012(12)
C54 0.0299(16) 0.040(2) 0.0215(16) 0.0032(14) 0.0074(12) -0.0044(14)
C55 0.0300(16) 0.040(2) 0.0232(16) 0.0087(14) 0.0014(13) 0.0025(14)
C56 0.0220(13) 0.0262(16) 0.0215(15) 0.0028(12) 0.0039(11) 0.0014(11)
C61 0.0179(12) 0.0125(12) 0.0291(16) 0.0019(11) 0.0051(11) 0.0011(10)
C62 0.0310(16) 0.0216(15) 0.0319(17) -0.0061(13) 0.0147(13) -0.0028(12)
C63 0.0336(17) 0.0230(16) 0.052(2) -0.0072(15) 0.0253(16) -0.0046(13)
C64 0.0207(14) 0.0169(14) 0.054(2) -0.0020(14) 0.0091(14) 0.0019(11)
C65 0.0266(15) 0.0240(16) 0.0357(18) 0.0045(14) -0.0023(13) -0.0031(12)
C66 0.0231(14) 0.0229(15) 0.0285(16) 0.0051(13) 0.0026(12) -0.0056(11)
S1 0.037(3) 0.0318(10) 0.0213(11) 0.0042(8) -0.0024(18) 0.0062(19)
C104 0.048(4) 0.054(3) 0.031(3) 0.015(2) 0.006(3) 0.003(3)
C103 0.035(3) 0.058(3) 0.024(3) 0.006(2) 0.006(3) -0.006(2)
N1 0.017(3) 0.0507(17) 0.0155(16) -0.0005(13) 0.0001(16) 0.0027(15)
C101 0.035(2) 0.061(4) 0.031(2) -0.008(3) 0.0093(17) 0.016(2)
C102 0.038(3) 0.059(4) 0.0197(18) -0.009(2) 0.0055(17) -0.003(2)
S11 0.031(9) 0.038(6) 0.022(6) 0.010(5) -0.001(5) 0.006(6)
C114 0.031(8) 0.044(7) 0.024(7) 0.011(6) 0.004(6) -0.007(7)
C113 0.030(6) 0.057(4) 0.025(7) 0.006(5) 0.006(6) -0.003(4)
N11 0.017(3) 0.0507(17) 0.0155(16) -0.0005(13) 0.0001(16) 0.0027(15)
C111 0.035(2) 0.061(4) 0.031(2) -0.008(3) 0.0093(17) 0.016(2)
C112 0.038(3) 0.059(4) 0.0197(18) -0.009(2) 0.0055(17) -0.003(2)
S12 0.033(7) 0.047(6) 0.019(5) 0.008(4) 0.001(6) 0.004(6)
C124 0.038(8) 0.049(6) 0.023(8) 0.005(6) 0.009(6) -0.006(7)
C123 0.035(6) 0.053(4) 0.016(8) -0.005(6) 0.011(6) -0.002(4)
N12 0.017(3) 0.0507(17) 0.0155(16) -0.0005(13) 0.0001(16) 0.0027(15)
C121 0.035(2) 0.061(4) 0.031(2) -0.008(3) 0.0093(17) 0.016(2)
C122 0.038(3) 0.059(4) 0.0197(18) -0.009(2) 0.0055(17) -0.003(2)
S2 0.0254(11) 0.0231(15) 0.032(2) -0.0021(11) 0.0030(13) -0.0024(9)
C204 0.029(3) 0.031(2) 0.040(3) -0.005(2) 0.010(2) -0.0079(19)
C203 0.021(2) 0.043(2) 0.032(3) -0.008(2) 0.0032(18) -0.0033(17)
N2 0.023(2) 0.029(2) 0.022(3) 0.0005(19) 0.000(2) 0.0037(17)
C201 0.036(3) 0.049(4) 0.037(3) 0.010(3) 0.000(3) 0.019(3)
C202 0.027(3) 0.035(4) 0.023(3) 0.001(2) 0.005(2) 0.000(3)
S21 0.038(3) 0.027(4) 0.031(5) -0.007(4) -0.003(2) 0.001(3)
C214 0.039(5) 0.056(6) 0.035(6) -0.012(5) 0.003(5) -0.022(5)
C213 0.032(5) 0.044(5) 0.028(5) -0.001(4) 0.007(4) -0.019(4)
N21 0.017(4) 0.035(4) 0.026(6) 0.009(4) 0.006(4) 0.002(4)
C211 0.026(7) 0.081(12) 0.047(8) 0.017(10) 0.005(5) 0.025(10)
C212 0.026(8) 0.032(8) 0.035(7) 0.000(5) 0.015(5) -0.002(7)
C21 0.020(6) 0.018(4) 0.026(5) 0.001(3) 0.005(4) 0.004(4)
C22 0.024(6) 0.025(4) 0.026(6) 0.002(4) 0.005(5) 0.001(4)
C23 0.023(5) 0.030(5) 0.026(6) 0.006(4) 0.003(5) 0.012(5)
C24 0.034(6) 0.026(4) 0.022(5) 0.000(3) 0.011(5) 0.007(5)
C25 0.029(6) 0.025(5) 0.027(4) -0.006(4) 0.002(5) 0.004(4)
C26 0.024(5) 0.026(5) 0.023(4) -0.005(4) 0.003(4) 0.005(4)
C21A 0.016(4) 0.025(4) 0.013(3) -0.001(3) 0.001(3) 0.003(3)
C22A 0.016(4) 0.026(4) 0.021(4) 0.004(3) 0.000(3) 0.001(3)
C23A 0.017(4) 0.032(4) 0.029(6) 0.002(4) 0.001(3) 0.008(3)
C24A 0.030(5) 0.035(5) 0.025(4) -0.001(3) 0.003(4) 0.013(4)
C25A 0.031(5) 0.034(5) 0.023(4) -0.010(3) -0.001(4) 0.002(4)
C26A 0.019(4) 0.033(5) 0.026(4) -0.003(3) -0.001(3) 0.002(3)
C7S 0.064(5) 0.064(7) 0.054(6) 0.022(5) 0.018(5) 0.003(5)
C1S 0.060(6) 0.048(7) 0.020(6) 0.003(5) 0.015(5) 0.012(5)
C2S 0.089(9) 0.045(6) 0.038(8) 0.007(6) 0.036(8) 0.003(6)
C3S 0.100(11) 0.061(9) 0.064(13) 0.011(8) 0.056(10) -0.012(7)
C4S 0.071(9) 0.093(10) 0.033(10) 0.001(8) 0.022(8) -0.013(6)
C5S 0.053(6) 0.057(8) 0.035(7) -0.004(6) 0.011(5) 0.020(6)
C6S 0.059(7) 0.045(6) 0.024(5) -0.012(5) 0.008(5) 0.005(5)

loop_
_atom_type_symbol
_atom_type_description
_atom_type_scat_dispersion_real
_atom_type_scat_dispersion_imag
_atom_type_scat_source
C C 0.0033 0.0016 'International Tables Vol C Tables 4.2.6.8 and 6.1.1.4'
H H 0.0000 0.0000 'International Tables Vol C Tables 4.2.6.8 and 6.1.1.4'
P P 0.1023 0.0942 'International Tables Vol C Tables 4.2.6.8 and 6.1.1.4'
S S 0.1246 0.1234 'International Tables Vol C Tables 4.2.6.8 and 6.1.1.4'
In In -0.7276 1.3100 'International Tables Vol C Tables 4.2.6.8 and 6.1.1.4'
Sn Sn -0.6537 1.4246 'International Tables Vol C Tables 4.2.6.8 and 6.1.1.4'
N N 0.0061 0.0033 'International Tables Vol C Tables 4.2.6.8 and 6.1.1.4'

loop_
_geom_angle_atom_site_label_1
_geom_angle_atom_site_label_2
_geom_angle_atom_site_label_3
_geom_angle
N11 In S21 85.6(9)
N11 In N1 7.7(7)
S21 In N1 88.8(4)
N11 In S1 75.4(7)
S21 In S1 120.9(7)
N1 In S1 79.64(14)
N11 In N2 151.3(7)
S21 In N2 82.6(4)
N1 In N2 159.0(2)
S1 In N2 88.44(19)
N11 In S12 71.2(10)
S21 In S12 125.6(11)
N1 In S12 74.6(7)
S1 In S12 7.6(7)
N2 In S12 94.9(7)
N11 In S11 84.0(7)
S21 In S11 117.8(11)
N1 In S11 88.7(5)
S1 In S11 9.9(5)
N2 In S11 78.6(5)
S12 In S11 17.0(11)
N11 In S2 87.4(8)
S21 In S2 4.0(10)
N1 In S2 90.13(18)
S1 In S2 124.9(3)
N2 In S2 82.51(17)
S12 In S2 129.6(9)
S11 In S2 121.5(9)
N11 In N21 157.7(8)
S21 In N21 81.7(4)
N1 In N21 165.2(4)
S1 In N21 95.5(4)
N2 In N21 7.8(4)
S12 In N21 101.8(8)
S11 In N21 85.8(6)
S2 In N21 81.1(3)
N11 In N12 13.3(10)
S21 In N12 89.7(8)
N1 In N12 5.7(7)
S1 In N12 84.0(7)
N2 In N12 164.5(8)
S12 In N12 78.6(8)
S11 In N12 93.2(8)
S2 In N12 90.7(7)
N21 In N12 169.7(8)
N11 In P1 97.4(7)
S21 In P1 118.2(7)
N1 In P1 89.71(13)
S1 In P1 119.41(13)
N2 In P1 111.26(15)
S12 In P1 113.2(9)
S11 In P1 123.9(9)
S2 In P1 114.5(3)
N21 In P1 104.8(4)
N12 In P1 84.3(8)
C11 Sn2 C31 108.30(11)
C11 Sn2 C21 102.7(8)
C31 Sn2 C21 106.5(7)
C11 Sn2 C21A 108.9(6)
C31 Sn2 C21A 101.8(5)
C21 Sn2 C21A 6.6(10)
C11 Sn2 P1 120.81(8)
C31 Sn2 P1 104.37(8)
C21 Sn2 P1 113.4(8)
C21A Sn2 P1 110.9(6)
Sn2 P1 Sn1 103.54(3)
Sn2 P1 In 105.20(3)
Sn1 P1 In 119.71(3)
C41 Sn1 C61 106.83(11)
C41 Sn1 C51 106.64(11)
C61 Sn1 C51 106.72(11)
C41 Sn1 P1 110.83(8)
C61 Sn1 P1 103.98(8)
C51 Sn1 P1 120.99(8)
C12 C11 C16 117.4(3)
C12 C11 Sn2 123.2(2)
C16 C11 Sn2 119.4(2)
C13 C12 C11 121.2(3)
C14 C13 C12 120.2(3)
C15 C14 C13 119.8(3)
C14 C15 C16 120.2(4)
C15 C16 C11 121.1(3)
C36 C31 C32 117.9(3)
C36 C31 Sn2 120.3(2)
C32 C31 Sn2 121.8(2)
C33 C32 C31 121.0(3)
C34 C33 C32 120.2(3)
C33 C34 C35 119.8(3)
C34 C35 C36 119.7(3)
C35 C36 C31 121.4(3)
C46 C41 C42 118.1(3)
C46 C41 Sn1 121.0(2)
C42 C41 Sn1 120.9(2)
C43 C42 C41 120.7(3)
C44 C43 C42 120.2(3)
C45 C44 C43 120.1(3)
C44 C45 C46 119.6(3)
C41 C46 C45 121.3(3)
C56 C51 C52 118.2(3)
C56 C51 Sn1 122.0(2)
C52 C51 Sn1 119.8(2)
C53 C52 C51 121.0(3)
C54 C53 C52 120.0(3)
C53 C54 C55 119.7(3)
C54 C55 C56 120.4(3)
C55 C56 C51 120.6(3)
C62 C61 C66 118.3(3)
C62 C61 Sn1 120.7(2)
C66 C61 Sn1 121.0(2)
C61 C62 C63 120.6(3)
C64 C63 C62 120.3(3)
C63 C64 C65 120.0(3)
C64 C65 C66 119.5(3)
C65 C66 C61 121.2(3)
C104 S1 In 100.2(2)
C103 C104 S1 115.4(4)
N1 C103 C104 110.3(4)
C103 N1 C101 109.3(5)
C103 N1 C102 113.2(5)
C101 N1 C102 107.0(4)
C103 N1 In 104.6(4)
C101 N1 In 113.6(5)
C102 N1 In 109.3(3)
C114 S11 In 94.1(11)
C113 C114 S11 111.9(17)
N11 C113 C114 104.4(17)
C111 N11 C113 121(2)
C111 N11 C112 106(2)
C113 N11 C112 102.2(18)
C111 N11 In 121(2)
C113 N11 In 103.6(18)
C112 N11 In 100(2)
C124 S12 In 99.6(12)
C123 C124 S12 113.6(16)
N12 C123 C124 104.2(17)
C121 N12 C123 113(2)
C121 N12 C122 109(2)
C123 N12 C122 107.1(19)
C121 N12 In 121(3)
C123 N12 In 98.3(17)
C122 N12 In 107(2)
C204 S2 In 96.2(3)
C203 C204 S2 112.5(5)
N2 C203 C204 113.6(4)
C203 N2 C202 110.6(6)
C203 N2 C201 108.3(5)
C202 N2 C201 107.4(6)
C203 N2 In 106.7(4)
C202 N2 In 109.4(7)
C201 N2 In 114.5(6)
C214 S21 In 102.4(8)
C213 C214 S21 112.4(11)
N21 C213 C214 113.2(11)
C211 N21 C213 111.2(14)
C211 N21 C212 109.1(15)
C213 N21 C212 107.5(12)
C211 N21 In 109.7(13)
C213 N21 In 106.1(9)
C212 N21 In 113.3(16)
C22 C21 C26 117.8(10)
C22 C21 Sn2 116.5(12)
C26 C21 Sn2 125.5(11)
C21 C22 C23 120.6(10)
C24 C23 C22 120.6(10)
C23 C24 C25 120.0(9)
C24 C25 C26 119.6(10)
C25 C26 C21 121.3(10)
C22A C21A C26A 118.3(8)
C22A C21A Sn2 119.3(9)
C26A C21A Sn2 122.0(9)
C23A C22A C21A 121.0(8)
C24A C23A C22A 119.9(7)
C23A C24A C25A 120.3(8)
C24A C25A C26A 120.7(8)
C25A C26A C21A 119.9(8)
C6S C1S C2S 117.6(17)
C6S C1S C7S 119.1(12)
C2S C1S C7S 123.3(13)
C3S C2S C1S 124.4(19)
C4S C3S C2S 117(2)
C5S C4S C3S 119(2)
C4S C5S C6S 122.9(19)
C1S C6S C5S 118.7(16)

loop_
_geom_bond_atom_site_label_1
_geom_bond_atom_site_label_2
_geom_bond_distance
In N11 2.22(3)
In S21 2.37(2)
In N1 2.451(6)
In S1 2.463(5)
In N2 2.465(8)
In S12 2.47(4)
In S11 2.48(3)
In S2 2.487(8)
In N21 2.523(19)
In N12 2.54(4)
In P1 2.5470(8)
Sn2 C11 2.142(3)
Sn2 C31 2.148(3)
Sn2 C21 2.150(19)
Sn2 C21A 2.162(14)
Sn2 P1 2.4934(8)
P1 Sn1 2.4984(8)
Sn1 C41 2.145(3)
Sn1 C61 2.146(3)
Sn1 C51 2.152(3)
C11 C12 1.391(4)
C11 C16 1.404(4)
C12 C13 1.391(5)
C13 C14 1.377(5)
C14 C15 1.377(5)
C15 C16 1.388(5)
C31 C36 1.392(4)
C31 C32 1.399(4)
C32 C33 1.386(5)
C33 C34 1.385(6)
C34 C35 1.386(5)
C35 C36 1.389(5)
C41 C46 1.388(4)
C41 C42 1.401(4)
C42 C43 1.387(4)
C43 C44 1.385(5)
C44 C45 1.380(5)
C45 C46 1.396(5)
C51 C56 1.398(4)
C51 C52 1.400(4)
C52 C53 1.390(4)
C53 C54 1.384(5)
C54 C55 1.386(5)
C55 C56 1.389(4)
C61 C62 1.392(4)
C61 C66 1.394(4)
C62 C63 1.394(5)
C63 C64 1.376(5)
C64 C65 1.388(5)
C65 C66 1.393(4)
S1 C104 1.847(6)
C104 C103 1.571(7)
C103 N1 1.446(6)
N1 C101 1.472(6)
N1 C102 1.494(6)
S11 C114 1.848(16)
C114 C113 1.589(16)
C113 N11 1.474(16)
N11 C111 1.439(15)
N11 C112 1.511(16)
S12 C124 1.845(15)
C124 C123 1.591(16)
C123 N12 1.480(16)
N12 C121 1.462(15)
N12 C122 1.488(16)
S2 C204 1.821(7)
C204 C203 1.532(7)
C203 N2 1.478(7)
N2 C202 1.480(7)
N2 C201 1.484(7)
S21 C214 1.828(13)
C214 C213 1.540(13)
C213 N21 1.481(13)
N21 C211 1.460(13)
N21 C212 1.482(13)
C21 C22 1.387(11)
C21 C26 1.402(11)
C22 C23 1.398(11)
C23 C24 1.365(12)
C24 C25 1.384(10)
C25 C26 1.385(10)
C21A C22A 1.400(8)
C21A C26A 1.403(9)
C22A C23A 1.395(9)
C23A C24A 1.371(10)
C24A C25A 1.381(9)
C25A C26A 1.393(9)
C7S C1S 1.49(2)
C1S C6S 1.389(11)
C1S C2S 1.395(11)
C2S C3S 1.393(12)
C3S C4S 1.391(12)
C4S C5S 1.390(12)
C5S C6S 1.392(11)
